data_1520630
loop_
_publ_author_name
'Engle, Keary M.'
'Pfeifer, Lukas'
'Pidgeon, George W.'
'Giuffredi, Guy T.'
'Thompson, Amber L.'
'Paton, Robert S.'
'Brown, John M.'
'Gouverneur, V\'eronique'

_publ_section_title
;
 Coordination diversity in hydrogen-bonded homoleptic fluoride--alcohol
 complexes modulates reactivity
;
_journal_issue 9
_journal_name_full 'Chem. Sci.'
_journal_page_first 5293
_journal_paper_doi 10.1039/C5SC01812A
_journal_volume 6
_journal_year 2015
_chemical_formula_moiety '2(C22 H22 O), C16 H36 N, F'
_chemical_formula_sum 'C60 H80 F N O2'
_chemical_formula_weight 866.30
_chemical_melting_point ?
_space_group_IT_number 2
_symmetry_cell_setting triclinic
_symmetry_space_group_name_Hall '-P 1'
_symmetry_space_group_name_H-M 'P -1'
_atom_sites_solution_hydrogens difmap
_atom_sites_solution_primary direct
_audit_creation_date 13-04-25
_audit_creation_method CRYSTALS_ver_14.40
_audit_update_record
;
2015-05-19 deposited with the CCDC.
2015-06-22 downloaded from the CCDC.
;
_cell_angle_alpha 78.8655(19)
_cell_angle_beta 80.5422(17)
_cell_angle_gamma 69.645(2)
_cell_formula_units_Z 4
_cell_length_a 13.4717(3)
_cell_length_b 17.5643(4)
_cell_length_c 24.8506(5)
_cell_measurement_reflns_used 46180
_cell_measurement_temperature 150
_cell_measurement_theta_max 77
_cell_measurement_theta_min 3
_cell_volume 5379.0(2)
_computing_cell_refinement 'CrysAlis, (Oxford Diffraction, 2002)'
_computing_data_collection 'SuperNova, (Oxford Diffraction, 2010)'
_computing_data_reduction 'CrysAlis, (Oxford Diffraction, 2002)'
_computing_molecular_graphics 'CAMERON (Watkin et al., 1996)'
_computing_publication_material 'CRYSTALS (Betteridge et al., 2003)'
_computing_structure_refinement 'CRYSTALS (Betteridge et al., 2003)'
_computing_structure_solution 'SIR92 (Altomare et al., 1994)'
_diffrn_ambient_temperature 150
_diffrn_measured_fraction_theta_full 0.997
_diffrn_measured_fraction_theta_max 0.986
_diffrn_measurement_device Area
_diffrn_measurement_device_type 'Oxford Diffraction SuperNova'
_diffrn_measurement_method \w
_diffrn_radiation_monochromator graphite
_diffrn_radiation_type 'Cu K\a'
_diffrn_radiation_wavelength 1.54180
_diffrn_reflns_av_R_equivalents 0.033
_diffrn_reflns_limit_h_max 16
_diffrn_reflns_limit_h_min -17
_diffrn_reflns_limit_k_max 22
_diffrn_reflns_limit_k_min -21
_diffrn_reflns_limit_l_max 31
_diffrn_reflns_limit_l_min -31
_diffrn_reflns_number 110583
_diffrn_reflns_theta_full 74.851
_diffrn_reflns_theta_max 77.166
_diffrn_reflns_theta_min 3.038
_diffrn_standards_number 0
_exptl_absorpt_coefficient_mu 0.500
_exptl_absorpt_correction_T_max 0.91
_exptl_absorpt_correction_T_min 0.82
_exptl_absorpt_correction_type multi-scan
_exptl_absorpt_process_details 'CrysAlis, (Oxford Diffraction, 2002)'
_exptl_crystal_colour clear_pale_colourless
_exptl_crystal_density_diffrn 1.070
_exptl_crystal_density_meas ?
_exptl_crystal_density_method 'not measured'
_exptl_crystal_description block
_exptl_crystal_F_000 1888
_exptl_crystal_size_max 0.210
_exptl_crystal_size_mid 0.200
_exptl_crystal_size_min 0.180
_refine_diff_density_max 0.33
_refine_diff_density_min -0.21
_refine_ls_extinction_coef 111(12)
_refine_ls_extinction_method 'Larson (1970), Equation 22'
_refine_ls_goodness_of_fit_ref 0.9911
_refine_ls_hydrogen_treatment constr
_refine_ls_matrix_type full
_refine_ls_number_parameters 1154
_refine_ls_number_reflns 22370
_refine_ls_number_restraints 0
_refine_ls_R_factor_all 0.0502
_refine_ls_R_factor_gt 0.0439
_refine_ls_shift/su_max 0.0008843
_refine_ls_shift/su_mean 0.0001389
_refine_ls_structure_factor_coef Fsqd
_refine_ls_weighting_details
;
 Method= Modified Sheldrick 
 w=1/[\s^2^(F^2^) + ( 0.06P)^2^ + 1.56P] 
 ,where P=(max(Fo^2^,0) + 2Fc^2^)/3 
;
_refine_ls_weighting_scheme calc
_refine_ls_wR_factor_all 0.1204
_refine_ls_wR_factor_gt 0.1141
_refine_ls_wR_factor_ref 0.1203
_reflns_limit_h_max 17
_reflns_limit_h_min -16
_reflns_limit_k_max 22
_reflns_limit_k_min -21
_reflns_limit_l_max 31
_reflns_limit_l_min 0
_reflns_number_gt 19453
_reflns_number_total 22463
_reflns_threshold_expression I>2.0\s(I)
_oxford_diffrn_Wilson_B_factor 3.11
_oxford_diffrn_Wilson_scale 0.08
_oxford_refine_ls_r_factor_ref 0.0502
_oxford_refine_ls_scale 3.56(2)
_oxford_reflns_number_all 22373
_oxford_reflns_threshold_expression_ref I>-3.0\s(I)
_oxford_structure_analysis_title 048gwp12
_cod_data_source_file c5sc01812a2.cif
_cod_data_source_block 2m
_cod_depositor_comments
;
The following automatic conversions were performed:

'_chemical_melting_point' value 'not measured' was changed to '?' -
the value is undefined or not given.

'_exptl_crystal_density_meas' value 'not measured' was changed to '?'
- the value is perceived as not measured.

Automatic conversion script
Id: cif_fix_values 3271 2015-04-21 07:52:19Z andrius 

 Adding full bibliography for 1520618--1520631.cif.
;
_cod_original_sg_symbol_Hall '-P 1 '
_cod_original_sg_symbol_H-M 'P -1 '
_cod_original_formula_sum 'C60 H80 F1 N1 O2'
_cod_database_code 1520630

loop_
_symmetry_equiv_pos_as_xyz
x,y,z
-x,-y,-z

loop_
_atom_site_label
_atom_site_type_symbol
_atom_site_fract_x
_atom_site_fract_y
_atom_site_fract_z
_atom_site_U_iso_or_equiv
_atom_site_occupancy
_atom_site_adp_type
_atom_site_refinement_flags_posn
C91 C 0.03783(13) 0.59782(8) 0.51970(6) 0.0465 1.0000 Uani .
C11 C 0.34783(9) 0.67176(7) 0.84329(4) 0.0289 1.0000 Uani .
C12 C 0.22826(10) 0.68207(7) 0.84943(5) 0.0299 1.0000 Uani .
C13 C 0.16170(10) 0.73928(8) 0.81269(5) 0.0353 1.0000 Uani .
C14 C 0.05323(11) 0.74962(9) 0.81826(6) 0.0416 1.0000 Uani .
C15 C 0.00784(11) 0.70327(9) 0.86007(6) 0.0432 1.0000 Uani .
C16 C 0.07434(11) 0.64644(9) 0.89678(6) 0.0428 1.0000 Uani .
C17 C 0.18239(10) 0.63581(8) 0.89172(5) 0.0360 1.0000 Uani .
C18 C -0.10973(13) 0.71478(12) 0.86618(8) 0.0608 1.0000 Uani .
C19 C 0.41380(9) 0.57990(7) 0.85390(5) 0.0314 1.0000 Uani .
C20 C 0.45336(10) 0.53465(8) 0.81028(6) 0.0368 1.0000 Uani .
C21 C 0.51105(11) 0.45139(8) 0.82029(7) 0.0452 1.0000 Uani .
C22 C 0.53031(10) 0.41072(8) 0.87306(7) 0.0458 1.0000 Uani .
C23 C 0.49131(11) 0.45607(8) 0.91630(6) 0.0435 1.0000 Uani .
C24 C 0.43436(10) 0.53958(8) 0.90690(6) 0.0375 1.0000 Uani .
C25 C 0.59102(13) 0.32011(9) 0.88310(10) 0.0651 1.0000 Uani .
C26 C 0.37441(10) 0.71668(7) 0.88340(5) 0.0304 1.0000 Uani .
C27 C 0.47830(11) 0.71902(8) 0.87763(5) 0.0362 1.0000 Uani .
C28 C 0.50768(12) 0.76052(8) 0.91090(6) 0.0420 1.0000 Uani .
C29 C 0.43556(13) 0.80012(9) 0.95165(6) 0.0451 1.0000 Uani .
C30 C 0.33356(13) 0.79619(9) 0.95807(6) 0.0473 1.0000 Uani .
C31 C 0.30246(11) 0.75551(8) 0.92416(5) 0.0395 1.0000 Uani .
C32 C 0.46746(18) 0.84628(12) 0.98764(8) 0.0661 1.0000 Uani .
C41 C 0.52119(9) 0.71831(7) 0.60481(5) 0.0304 1.0000 Uani .
C42 C 0.45812(9) 0.71932(7) 0.55810(5) 0.0302 1.0000 Uani .
C43 C 0.36209(10) 0.70350(8) 0.57052(6) 0.0382 1.0000 Uani .
C44 C 0.30725(11) 0.70073(9) 0.52868(6) 0.0427 1.0000 Uani .
C45 C 0.34603(11) 0.71282(7) 0.47343(6) 0.0378 1.0000 Uani .
C46 C 0.44210(11) 0.72812(8) 0.46129(5) 0.0382 1.0000 Uani .
C47 C 0.49710(10) 0.73196(8) 0.50266(5) 0.0350 1.0000 Uani .
C48 C 0.28886(13) 0.70763(10) 0.42788(7) 0.0521 1.0000 Uani .
C49 C 0.58817(9) 0.62931(7) 0.62422(5) 0.0306 1.0000 Uani .
C50 C 0.60049(10) 0.60176(8) 0.67981(5) 0.0347 1.0000 Uani .
C51 C 0.66022(10) 0.52115(8) 0.69737(5) 0.0376 1.0000 Uani .
C52 C 0.71043(10) 0.46557(8) 0.66064(5) 0.0360 1.0000 Uani .
C53 C 0.70002(12) 0.49392(8) 0.60506(6) 0.0421 1.0000 Uani .
C54 C 0.63885(12) 0.57400(8) 0.58726(5) 0.0395 1.0000 Uani .
C55 C 0.77009(12) 0.37741(9) 0.68107(7) 0.0472 1.0000 Uani .
C56 C 0.59118(10) 0.77284(7) 0.58356(5) 0.0310 1.0000 Uani .
C57 C 0.54124(11) 0.85719(8) 0.57504(6) 0.0399 1.0000 Uani .
C58 C 0.59864(12) 0.91018(8) 0.55344(6) 0.0429 1.0000 Uani .
C59 C 0.70799(11) 0.88087(8) 0.53971(5) 0.0379 1.0000 Uani .
C60 C 0.75734(10) 0.79663(8) 0.54753(5) 0.0382 1.0000 Uani .
C61 C 0.70030(10) 0.74318(8) 0.56935(5) 0.0357 1.0000 Uani .
C62 C 0.77081(13) 0.93848(10) 0.51741(7) 0.0522 1.0000 Uani .
C71 C 0.14929(9) 0.27551(7) 0.65868(4) 0.0278 1.0000 Uani .
C72 C 0.08264(9) 0.22584(7) 0.64714(5) 0.0303 1.0000 Uani .
C73 C 0.04644(10) 0.17482(8) 0.69016(6) 0.0380 1.0000 Uani .
C74 C -0.01132(11) 0.12836(9) 0.67951(7) 0.0482 1.0000 Uani .
C75 C -0.03417(11) 0.13024(9) 0.62689(8) 0.0498 1.0000 Uani .
C76 C 0.00172(11) 0.18141(9) 0.58423(7) 0.0458 1.0000 Uani .
C77 C 0.05891(10) 0.22855(8) 0.59424(6) 0.0368 1.0000 Uani .
C78 C -0.09467(15) 0.07777(12) 0.61574(11) 0.0767 1.0000 Uani .
C79 C 0.26836(9) 0.22437(7) 0.65235(5) 0.0286 1.0000 Uani .
C80 C 0.33592(10) 0.22677(8) 0.68817(5) 0.0352 1.0000 Uani .
C81 C 0.44400(11) 0.18101(9) 0.68287(6) 0.0420 1.0000 Uani .
C82 C 0.48776(10) 0.13126(8) 0.64226(6) 0.0422 1.0000 Uani .
C83 C 0.42040(10) 0.12931(8) 0.60620(6) 0.0402 1.0000 Uani .
C84 C 0.31261(10) 0.17475(7) 0.61114(5) 0.0334 1.0000 Uani .
C85 C 0.60529(12) 0.08204(11) 0.63613(8) 0.0608 1.0000 Uani .
C86 C 0.12463(9) 0.35769(7) 0.61947(4) 0.0277 1.0000 Uani .
C87 C 0.02339(10) 0.41506(7) 0.62743(5) 0.0318 1.0000 Uani .
C88 C -0.00460(10) 0.49183(7) 0.59535(5) 0.0347 1.0000 Uani .
C89 C 0.06792(11) 0.51396(7) 0.55413(5) 0.0349 1.0000 Uani .
C90 C 0.16768(11) 0.45658(8) 0.54571(5) 0.0394 1.0000 Uani .
C238 C 0.19643(10) 0.37917(7) 0.57799(5) 0.0350 1.0000 Uani .
C101 C -0.01223(9) 0.27858(7) 0.89457(5) 0.0291 1.0000 Uani .
C102 C 0.04948(9) 0.22036(7) 0.94166(5) 0.0301 1.0000 Uani .
C103 C 0.14655(10) 0.16118(8) 0.92963(6) 0.0388 1.0000 Uani .
C104 C 0.20360(11) 0.10934(9) 0.97177(6) 0.0451 1.0000 Uani .
C105 C 0.16604(12) 0.11470(8) 1.02673(6) 0.0421 1.0000 Uani .
C106 C 0.06742(12) 0.17175(8) 1.03866(5) 0.0418 1.0000 Uani .
C107 C 0.01002(11) 0.22422(8) 0.99679(5) 0.0362 1.0000 Uani .
C108 C 0.23118(17) 0.06159(10) 1.07220(8) 0.0630 1.0000 Uani .
C109 C -0.07834(9) 0.23716(7) 0.87328(5) 0.0292 1.0000 Uani .
C110 C -0.09583(10) 0.25448(7) 0.81790(5) 0.0326 1.0000 Uani .
C111 C -0.15419(10) 0.21696(8) 0.79765(5) 0.0346 1.0000 Uani .
C112 C -0.19756(10) 0.16130(8) 0.83180(6) 0.0358 1.0000 Uani .
C113 C -0.18085(11) 0.14456(8) 0.88711(6) 0.0384 1.0000 Uani .
C114 C -0.12172(10) 0.18127(8) 0.90751(5) 0.0345 1.0000 Uani .
C115 C -0.26102(14) 0.12167(10) 0.80874(7) 0.0532 1.0000 Uani .
C116 C -0.08167(9) 0.35902(7) 0.91566(5) 0.0297 1.0000 Uani .
C117 C -0.03104(10) 0.41025(8) 0.92645(6) 0.0368 1.0000 Uani .
C118 C -0.08824(11) 0.48211(8) 0.94800(6) 0.0384 1.0000 Uani .
C119 C -0.19818(11) 0.50549(8) 0.95951(5) 0.0363 1.0000 Uani .
C120 C -0.24848(11) 0.45442(9) 0.94886(6) 0.0422 1.0000 Uani .
C121 C -0.19142(10) 0.38218(8) 0.92726(6) 0.0382 1.0000 Uani .
C122 C -0.26056(13) 0.58408(9) 0.98219(7) 0.0505 1.0000 Uani .
O1 O 0.37936(7) 0.70867(5) 0.79038(3) 0.0333 1.0000 Uani .
O2 O 0.45136(7) 0.75422(5) 0.64912(4) 0.0357 1.0000 Uani .
O3 O 0.11807(7) 0.29878(5) 0.71198(3) 0.0334 1.0000 Uani .
O4 O 0.05955(7) 0.30119(5) 0.85101(3) 0.0328 1.0000 Uani .
F1 F 0.33533(6) 0.67338(5) 0.70647(3) 0.0388 1.0000 Uani .
F2 F 0.16882(6) 0.18923(4) 0.79331(3) 0.0383 1.0000 Uani .
H41 H 0.0965 0.2595 0.8349 0.0512 1.0000 Uiso R
H31 H 0.1362 0.2561 0.7372 0.0521 1.0000 Uiso R
H11 H 0.3640 0.6905 0.7635 0.0521 1.0000 Uiso R
H21 H 0.4114 0.7242 0.6654 0.0559 1.0000 Uiso R
N201 N 0.33695(8) -0.04113(6) 0.76782(4) 0.0298 1.0000 Uani .
C202 C 0.43463(10) -0.11765(7) 0.76764(5) 0.0331 1.0000 Uani .
C203 C 0.53261(11) -0.10901(8) 0.73085(6) 0.0397 1.0000 Uani .
C204 C 0.62333(12) -0.19013(10) 0.73690(7) 0.0507 1.0000 Uani .
C205 C 0.72639(13) -0.18611(13) 0.70340(8) 0.0654 1.0000 Uani .
C206 C 0.36077(10) 0.03019(7) 0.78247(5) 0.0324 1.0000 Uani .
C207 C 0.40576(11) 0.01575(8) 0.83697(6) 0.0402 1.0000 Uani .
C208 C 0.43767(13) 0.08928(9) 0.84106(7) 0.0479 1.0000 Uani .
C209 C 0.48530(14) 0.08102(12) 0.89373(7) 0.0587 1.0000 Uani .
C210 C 0.29834(10) -0.01204(7) 0.71102(5) 0.0329 1.0000 Uani .
C211 C 0.26187(11) -0.07072(8) 0.68831(5) 0.0375 1.0000 Uani .
C212 C 0.23208(10) -0.03449(8) 0.63002(5) 0.0373 1.0000 Uani .
C213 C 0.18700(14) -0.08776(10) 0.60672(7) 0.0531 1.0000 Uani .
C214 C 0.25274(10) -0.06445(7) 0.81007(5) 0.0346 1.0000 Uani .
C215 C 0.14295(11) 0.00001(9) 0.81273(6) 0.0435 1.0000 Uani .
C216 C 0.06756(12) -0.02967(10) 0.85836(7) 0.0526 1.0000 Uani .
C217 C 0.08626(14) -0.02625(11) 0.91598(7) 0.0588 1.0000 Uani .
N221 N 0.16323(8) 0.51952(6) 0.73344(4) 0.0330 1.0000 Uani .
C222 C 0.06297(10) 0.49709(8) 0.73613(5) 0.0363 1.0000 Uani .
C223 C -0.03160(11) 0.54199(8) 0.77347(6) 0.0390 1.0000 Uani .
C224 C -0.12620(12) 0.51360(11) 0.77384(7) 0.0510 1.0000 Uani .
C225 C -0.22525(13) 0.56337(12) 0.80653(7) 0.0562 1.0000 Uani .
C226 C 0.14120(10) 0.61127(7) 0.71751(5) 0.0351 1.0000 Uani .
C227 C 0.09193(12) 0.65011(8) 0.66395(6) 0.0423 1.0000 Uani .
C228 C 0.06400(13) 0.74255(9) 0.65776(7) 0.0503 1.0000 Uani .
C229 C 0.01023(15) 0.78796(11) 0.60666(8) 0.0580 1.0000 Uani .
C230 C 0.20417(10) 0.49725(8) 0.78967(5) 0.0345 1.0000 Uani .
C231 C 0.23796(11) 0.40700(8) 0.81312(6) 0.0399 1.0000 Uani .
H1031 H 0.1741 0.1575 0.8916 0.0465 1.0000 Uiso R
C232 C 0.26681(11) 0.39568(9) 0.87157(6) 0.0394 1.0000 Uani .
C233 C 0.30821(14) 0.30587(10) 0.89584(7) 0.0539 1.0000 Uani .
C234 C 0.24553(11) 0.47243(8) 0.69120(5) 0.0386 1.0000 Uani .
C235 C 0.35653(12) 0.47822(10) 0.68786(7) 0.0488 1.0000 Uani .
C236 C 0.43247(14) 0.43223(10) 0.64245(7) 0.0558 1.0000 Uani .
C237 C 0.41682(15) 0.47783(11) 0.58505(7) 0.0603 1.0000 Uani .
H1041 H 0.2704 0.0691 0.9623 0.0551 1.0000 Uiso R
H1061 H 0.0385 0.1766 1.0764 0.0496 1.0000 Uiso R
H1071 H -0.0574 0.2635 1.0064 0.0432 1.0000 Uiso R
H1081 H 0.1865 0.0478 1.1048 0.0958 1.0000 Uiso R
H1083 H 0.2705 0.0917 1.0836 0.0953 1.0000 Uiso R
H1082 H 0.2812 0.0109 1.0600 0.0945 1.0000 Uiso R
H1171 H 0.0462 0.3944 0.9188 0.0458 1.0000 Uiso R
H1181 H -0.0512 0.5167 0.9556 0.0473 1.0000 Uiso R
H1201 H -0.3249 0.4700 0.9560 0.0521 1.0000 Uiso R
H1211 H -0.2276 0.3471 0.9212 0.0474 1.0000 Uiso R
H1223 H -0.3003 0.5747 1.0181 0.0764 1.0000 Uiso R
H1221 H -0.3118 0.6213 0.9579 0.0783 1.0000 Uiso R
H1222 H -0.2137 0.6144 0.9869 0.0766 1.0000 Uiso R
H1101 H -0.0669 0.2924 0.7932 0.0391 1.0000 Uiso R
H1111 H -0.1651 0.2298 0.7596 0.0418 1.0000 Uiso R
H1131 H -0.2096 0.1065 0.9111 0.0469 1.0000 Uiso R
H1141 H -0.1103 0.1691 0.9464 0.0414 1.0000 Uiso R
H1151 H -0.3137 0.1086 0.8341 0.0822 1.0000 Uiso R
H1152 H -0.2864 0.1509 0.7759 0.0831 1.0000 Uiso R
H1153 H -0.2166 0.0695 0.7994 0.0828 1.0000 Uiso R
H731 H 0.0602 0.1726 0.7274 0.0456 1.0000 Uiso R
H741 H -0.0346 0.0938 0.7094 0.0584 1.0000 Uiso R
H761 H -0.0125 0.1844 0.5477 0.0554 1.0000 Uiso R
H771 H 0.0823 0.2634 0.5636 0.0445 1.0000 Uiso R
H781 H -0.1280 0.0994 0.5824 0.1157 1.0000 Uiso R
H782 H -0.1504 0.0760 0.6441 0.1153 1.0000 Uiso R
H783 H -0.0520 0.0218 0.6136 0.1165 1.0000 Uiso R
H801 H 0.3089 0.2601 0.7163 0.0417 1.0000 Uiso R
H811 H 0.4876 0.1860 0.7073 0.0504 1.0000 Uiso R
H831 H 0.4480 0.0954 0.5770 0.0488 1.0000 Uiso R
H841 H 0.2677 0.1709 0.5856 0.0402 1.0000 Uiso R
H853 H 0.6406 0.1039 0.6029 0.0911 1.0000 Uiso R
H852 H 0.6155 0.0247 0.6344 0.0915 1.0000 Uiso R
H851 H 0.6357 0.0860 0.6670 0.0910 1.0000 Uiso R
H871 H -0.0277 0.4013 0.6555 0.0386 1.0000 Uiso R
H881 H -0.0740 0.5307 0.6020 0.0414 1.0000 Uiso R
H901 H 0.2191 0.4697 0.5175 0.0472 1.0000 Uiso R
H2381 H 0.2662 0.3413 0.5715 0.0424 1.0000 Uiso R
H912 H 0.0338 0.6409 0.5387 0.0726 1.0000 Uiso R
H911 H -0.0324 0.6129 0.5086 0.0740 1.0000 Uiso R
H913 H 0.0804 0.6001 0.4862 0.0738 1.0000 Uiso R
H201 H 0.4417 0.5606 0.7743 0.0434 1.0000 Uiso R
H211 H 0.5369 0.4220 0.7897 0.0546 1.0000 Uiso R
H231 H 0.5019 0.4287 0.9545 0.0526 1.0000 Uiso R
H241 H 0.4088 0.5694 0.9372 0.0449 1.0000 Uiso R
H253 H 0.5565 0.2894 0.8691 0.0986 1.0000 Uiso R
H252 H 0.5965 0.3007 0.9218 0.0994 1.0000 Uiso R
H251 H 0.6618 0.3088 0.8643 0.0975 1.0000 Uiso R
H131 H 0.1919 0.7696 0.7832 0.0411 1.0000 Uiso R
H141 H 0.0095 0.7902 0.7931 0.0505 1.0000 Uiso R
H161 H 0.0433 0.6144 0.9272 0.0514 1.0000 Uiso R
H171 H 0.2271 0.5955 0.9182 0.0438 1.0000 Uiso R
H181 H -0.1472 0.7404 0.8984 0.0913 1.0000 Uiso R
H183 H -0.1404 0.7501 0.8348 0.0914 1.0000 Uiso R
H182 H -0.1235 0.6636 0.8683 0.0929 1.0000 Uiso R
H271 H 0.5281 0.6922 0.8511 0.0429 1.0000 Uiso R
H281 H 0.5779 0.7628 0.9045 0.0511 1.0000 Uiso R
H301 H 0.2821 0.8232 0.9861 0.0581 1.0000 Uiso R
H311 H 0.2296 0.7552 0.9296 0.0486 1.0000 Uiso R
H321 H 0.4204 0.8546 1.0209 0.1002 1.0000 Uiso R
H322 H 0.5357 0.8156 0.9987 0.1003 1.0000 Uiso R
H323 H 0.4698 0.8986 0.9694 0.1004 1.0000 Uiso R
H431 H 0.3333 0.6949 0.6086 0.0448 1.0000 Uiso R
H441 H 0.2413 0.6895 0.5386 0.0516 1.0000 Uiso R
H461 H 0.4704 0.7374 0.4233 0.0467 1.0000 Uiso R
H471 H 0.5625 0.7434 0.4924 0.0418 1.0000 Uiso R
H481 H 0.2199 0.7027 0.4416 0.0788 1.0000 Uiso R
H482 H 0.3281 0.6583 0.4114 0.0787 1.0000 Uiso R
H483 H 0.2803 0.7547 0.3999 0.0807 1.0000 Uiso R
H501 H 0.5654 0.6385 0.7059 0.0430 1.0000 Uiso R
H511 H 0.6641 0.5034 0.7360 0.0455 1.0000 Uiso R
H531 H 0.7359 0.4577 0.5787 0.0505 1.0000 Uiso R
H541 H 0.6316 0.5911 0.5485 0.0470 1.0000 Uiso R
H552 H 0.8201 0.3506 0.6519 0.0715 1.0000 Uiso R
H551 H 0.7216 0.3466 0.6940 0.0709 1.0000 Uiso R
H553 H 0.8082 0.3732 0.7117 0.0697 1.0000 Uiso R
H571 H 0.4659 0.8792 0.5844 0.0490 1.0000 Uiso R
H581 H 0.5617 0.9681 0.5476 0.0515 1.0000 Uiso R
H601 H 0.8339 0.7740 0.5376 0.0473 1.0000 Uiso R
H611 H 0.7372 0.6853 0.5747 0.0434 1.0000 Uiso R
H623 H 0.7241 0.9942 0.5088 0.0776 1.0000 Uiso R
H622 H 0.8124 0.9411 0.5443 0.0799 1.0000 Uiso R
H621 H 0.8168 0.9240 0.4839 0.0791 1.0000 Uiso R
H2021 H 0.4512 -0.1341 0.8054 0.0402 1.0000 Uiso R
H2022 H 0.4130 -0.1598 0.7570 0.0398 1.0000 Uiso R
H2031 H 0.5183 -0.0929 0.6932 0.0490 1.0000 Uiso R
H2032 H 0.5547 -0.0670 0.7407 0.0489 1.0000 Uiso R
H2041 H 0.6022 -0.2331 0.7265 0.0640 1.0000 Uiso R
H2042 H 0.6369 -0.2051 0.7757 0.0626 1.0000 Uiso R
H2051 H 0.7497 -0.1464 0.7161 0.0980 1.0000 Uiso R
H2052 H 0.7156 -0.1682 0.6637 0.0972 1.0000 Uiso R
H2053 H 0.7832 -0.2400 0.7076 0.0970 1.0000 Uiso R
H2061 H 0.2954 0.0757 0.7822 0.0379 1.0000 Uiso R
H2062 H 0.4134 0.0417 0.7530 0.0377 1.0000 Uiso R
H2071 H 0.3527 0.0080 0.8680 0.0499 1.0000 Uiso R
H2072 H 0.4674 -0.0339 0.8397 0.0496 1.0000 Uiso R
H2081 H 0.3757 0.1384 0.8377 0.0586 1.0000 Uiso R
H2082 H 0.4908 0.0947 0.8099 0.0591 1.0000 Uiso R
H2091 H 0.5456 0.0305 0.8974 0.0871 1.0000 Uiso R
H2092 H 0.5101 0.1272 0.8949 0.0867 1.0000 Uiso R
H2093 H 0.4343 0.0772 0.9252 0.0887 1.0000 Uiso R
H2101 H 0.2405 0.0405 0.7128 0.0369 1.0000 Uiso R
H2102 H 0.3573 0.0005 0.6870 0.0363 1.0000 Uiso R
H2111 H 0.3165 -0.1241 0.6873 0.0462 1.0000 Uiso R
H2112 H 0.1986 -0.0800 0.7120 0.0449 1.0000 Uiso R
H2121 H 0.1792 0.0204 0.6301 0.0439 1.0000 Uiso R
H2122 H 0.2964 -0.0278 0.6059 0.0452 1.0000 Uiso R
H2133 H 0.2384 -0.1424 0.6055 0.0803 1.0000 Uiso R
H2132 H 0.1247 -0.0941 0.6302 0.0786 1.0000 Uiso R
H2131 H 0.1675 -0.0634 0.5689 0.0784 1.0000 Uiso R
H2141 H 0.2486 -0.1156 0.8014 0.0391 1.0000 Uiso R
H2142 H 0.2819 -0.0775 0.8461 0.0404 1.0000 Uiso R
H2151 H 0.1149 0.0095 0.7768 0.0520 1.0000 Uiso R
H2152 H 0.1471 0.0519 0.8192 0.0516 1.0000 Uiso R
H2161 H 0.0723 -0.0863 0.8549 0.0627 1.0000 Uiso R
H2162 H -0.0054 0.0040 0.8517 0.0628 1.0000 Uiso R
H2173 H 0.0383 -0.0460 0.9444 0.0870 1.0000 Uiso R
H2172 H 0.0753 0.0304 0.9202 0.0862 1.0000 Uiso R
H2171 H 0.1600 -0.0583 0.9238 0.0876 1.0000 Uiso R
H2221 H 0.0451 0.5077 0.6989 0.0440 1.0000 Uiso R
H2222 H 0.0822 0.4387 0.7483 0.0441 1.0000 Uiso R
H2231 H -0.0523 0.6006 0.7618 0.0478 1.0000 Uiso R
H2232 H -0.0120 0.5304 0.8113 0.0476 1.0000 Uiso R
H2241 H -0.1404 0.5195 0.7364 0.0623 1.0000 Uiso R
H2242 H -0.1040 0.4537 0.7896 0.0643 1.0000 Uiso R
H2253 H -0.2465 0.6195 0.7891 0.0848 1.0000 Uiso R
H2252 H -0.2102 0.5619 0.8440 0.0828 1.0000 Uiso R
H2251 H -0.2841 0.5411 0.8102 0.0841 1.0000 Uiso R
H2261 H 0.0925 0.6360 0.7477 0.0411 1.0000 Uiso R
H2262 H 0.2094 0.6203 0.7164 0.0426 1.0000 Uiso R
H2271 H 0.0275 0.6375 0.6630 0.0520 1.0000 Uiso R
H2272 H 0.1409 0.6311 0.6329 0.0515 1.0000 Uiso R
H2281 H 0.1291 0.7551 0.6579 0.0605 1.0000 Uiso R
H2282 H 0.0128 0.7619 0.6897 0.0616 1.0000 Uiso R
H2291 H 0.0568 0.7695 0.5734 0.0875 1.0000 Uiso R
H2292 H -0.0076 0.8491 0.6034 0.0862 1.0000 Uiso R
H2293 H -0.0560 0.7753 0.6069 0.0866 1.0000 Uiso R
H2301 H 0.2630 0.5183 0.7859 0.0401 1.0000 Uiso R
H2302 H 0.1474 0.5285 0.8146 0.0405 1.0000 Uiso R
H2311 H 0.1800 0.3856 0.8134 0.0484 1.0000 Uiso R
H2312 H 0.3007 0.3758 0.7896 0.0474 1.0000 Uiso R
H2321 H 0.2023 0.4246 0.8950 0.0466 1.0000 Uiso R
H2322 H 0.3192 0.4215 0.8719 0.0464 1.0000 Uiso R
H2331 H 0.2525 0.2813 0.8983 0.0811 1.0000 Uiso R
H2332 H 0.3276 0.2985 0.9334 0.0801 1.0000 Uiso R
H2333 H 0.3701 0.2760 0.8727 0.0779 1.0000 Uiso R
H2341 H 0.2471 0.4150 0.7006 0.0444 1.0000 Uiso R
H2342 H 0.2165 0.4939 0.6560 0.0461 1.0000 Uiso R
H2351 H 0.3847 0.4526 0.7242 0.0599 1.0000 Uiso R
H2352 H 0.3521 0.5357 0.6814 0.0574 1.0000 Uiso R
H2361 H 0.5077 0.4250 0.6468 0.0687 1.0000 Uiso R
H2362 H 0.4252 0.3764 0.6448 0.0665 1.0000 Uiso R
H2373 H 0.3407 0.4916 0.5788 0.0903 1.0000 Uiso R
H2372 H 0.4653 0.4457 0.5566 0.0889 1.0000 Uiso R
H2371 H 0.4328 0.5298 0.5823 0.0896 1.0000 Uiso R

loop_
_atom_site_aniso_label
_atom_site_aniso_U_11
_atom_site_aniso_U_22
_atom_site_aniso_U_33
_atom_site_aniso_U_23
_atom_site_aniso_U_13
_atom_site_aniso_U_12
C91 0.0679(9) 0.0304(6) 0.0402(7) 0.0016(5) -0.0159(6) -0.0136(6)
C11 0.0357(6) 0.0287(5) 0.0244(5) -0.0044(4) 0.0015(4) -0.0151(5)
C12 0.0362(6) 0.0279(5) 0.0286(5) -0.0102(4) 0.0007(4) -0.0130(5)
C13 0.0411(7) 0.0342(6) 0.0322(6) -0.0095(5) -0.0029(5) -0.0122(5)
C14 0.0409(7) 0.0436(7) 0.0414(7) -0.0176(6) -0.0079(5) -0.0075(6)
C15 0.0372(7) 0.0467(7) 0.0524(8) -0.0263(6) 0.0023(6) -0.0150(6)
C16 0.0406(7) 0.0420(7) 0.0494(8) -0.0143(6) 0.0091(6) -0.0202(6)
C17 0.0386(6) 0.0326(6) 0.0375(6) -0.0071(5) 0.0027(5) -0.0147(5)
C18 0.0395(8) 0.0705(11) 0.0816(12) -0.0348(9) 0.0014(8) -0.0202(8)
C19 0.0300(6) 0.0303(6) 0.0357(6) -0.0061(5) 0.0026(4) -0.0143(5)
C20 0.0353(6) 0.0353(6) 0.0418(7) -0.0111(5) 0.0075(5) -0.0163(5)
C21 0.0345(7) 0.0376(7) 0.0646(9) -0.0202(6) 0.0127(6) -0.0145(5)
C22 0.0271(6) 0.0325(6) 0.0767(10) -0.0052(6) -0.0024(6) -0.0111(5)
C23 0.0350(6) 0.0380(7) 0.0574(8) 0.0042(6) -0.0099(6) -0.0155(5)
C24 0.0392(7) 0.0345(6) 0.0394(7) -0.0022(5) -0.0038(5) -0.0147(5)
C25 0.0397(8) 0.0351(7) 0.1167(16) -0.0076(8) -0.0137(9) -0.0068(6)
C26 0.0405(6) 0.0269(5) 0.0259(5) -0.0017(4) -0.0047(4) -0.0142(5)
C27 0.0412(7) 0.0360(6) 0.0344(6) -0.0049(5) -0.0035(5) -0.0165(5)
C28 0.0494(8) 0.0420(7) 0.0419(7) 0.0012(5) -0.0152(6) -0.0233(6)
C29 0.0671(9) 0.0405(7) 0.0356(7) -0.0037(5) -0.0182(6) -0.0225(7)
C30 0.0604(9) 0.0510(8) 0.0352(7) -0.0176(6) -0.0027(6) -0.0191(7)
C31 0.0458(7) 0.0427(7) 0.0336(6) -0.0117(5) -0.0006(5) -0.0172(6)
C32 0.0964(14) 0.0677(11) 0.0529(9) -0.0152(8) -0.0260(9) -0.0385(10)
C41 0.0327(6) 0.0310(5) 0.0280(5) -0.0090(4) 0.0059(4) -0.0124(5)
C42 0.0314(6) 0.0260(5) 0.0319(6) -0.0072(4) 0.0028(4) -0.0089(4)
C43 0.0368(6) 0.0428(7) 0.0373(6) -0.0116(5) 0.0058(5) -0.0170(5)
C44 0.0346(6) 0.0466(7) 0.0505(8) -0.0139(6) 0.0009(6) -0.0165(6)
C45 0.0405(7) 0.0283(6) 0.0433(7) -0.0073(5) -0.0094(5) -0.0062(5)
C46 0.0467(7) 0.0353(6) 0.0314(6) -0.0028(5) -0.0032(5) -0.0135(5)
C47 0.0367(6) 0.0367(6) 0.0317(6) -0.0045(5) 0.0014(5) -0.0148(5)
C48 0.0559(9) 0.0485(8) 0.0550(9) -0.0085(7) -0.0204(7) -0.0139(7)
C49 0.0333(6) 0.0315(6) 0.0288(5) -0.0055(4) 0.0025(4) -0.0151(5)
C50 0.0352(6) 0.0446(7) 0.0289(6) -0.0092(5) -0.0003(5) -0.0180(5)
C51 0.0378(6) 0.0486(7) 0.0301(6) 0.0010(5) -0.0074(5) -0.0206(6)
C52 0.0354(6) 0.0364(6) 0.0388(6) 0.0023(5) -0.0069(5) -0.0177(5)
C53 0.0544(8) 0.0313(6) 0.0352(6) -0.0055(5) -0.0007(6) -0.0088(6)
C54 0.0540(8) 0.0319(6) 0.0265(6) -0.0032(5) 0.0011(5) -0.0094(6)
C55 0.0505(8) 0.0397(7) 0.0527(8) 0.0083(6) -0.0181(6) -0.0186(6)
C56 0.0343(6) 0.0320(6) 0.0283(5) -0.0079(4) 0.0021(4) -0.0135(5)
C57 0.0349(6) 0.0332(6) 0.0497(7) -0.0104(5) 0.0045(5) -0.0104(5)
C58 0.0475(7) 0.0300(6) 0.0500(8) -0.0065(5) 0.0007(6) -0.0137(6)
C59 0.0450(7) 0.0391(6) 0.0344(6) -0.0057(5) 0.0009(5) -0.0219(6)
C60 0.0336(6) 0.0416(7) 0.0401(7) -0.0065(5) 0.0020(5) -0.0155(5)
C61 0.0354(6) 0.0325(6) 0.0378(6) -0.0057(5) 0.0016(5) -0.0114(5)
C62 0.0576(9) 0.0493(8) 0.0561(9) -0.0038(7) 0.0034(7) -0.0317(7)
C71 0.0318(6) 0.0254(5) 0.0239(5) -0.0046(4) 0.0018(4) -0.0079(4)
C72 0.0257(5) 0.0255(5) 0.0361(6) -0.0075(4) 0.0027(4) -0.0050(4)
C73 0.0338(6) 0.0307(6) 0.0453(7) -0.0069(5) 0.0074(5) -0.0095(5)
C74 0.0349(7) 0.0353(7) 0.0714(10) -0.0082(6) 0.0096(6) -0.0145(5)
C75 0.0281(6) 0.0363(7) 0.0872(12) -0.0200(7) -0.0038(7) -0.0086(5)
C76 0.0356(7) 0.0410(7) 0.0627(9) -0.0188(6) -0.0121(6) -0.0058(6)
C77 0.0347(6) 0.0334(6) 0.0414(7) -0.0088(5) -0.0044(5) -0.0080(5)
C78 0.0455(9) 0.0563(10) 0.141(2) -0.0295(11) -0.0146(11) -0.0218(8)
C79 0.0312(6) 0.0236(5) 0.0290(5) -0.0002(4) 0.0002(4) -0.0098(4)
C80 0.0385(6) 0.0354(6) 0.0324(6) -0.0019(5) -0.0034(5) -0.0144(5)
C81 0.0371(7) 0.0465(7) 0.0428(7) 0.0085(6) -0.0097(5) -0.0196(6)
C82 0.0313(6) 0.0354(6) 0.0522(8) 0.0063(6) 0.0013(5) -0.0107(5)
C83 0.0343(6) 0.0319(6) 0.0492(7) -0.0080(5) 0.0067(5) -0.0081(5)
C84 0.0330(6) 0.0292(5) 0.0364(6) -0.0069(5) 0.0011(5) -0.0091(5)
C85 0.0321(7) 0.0534(9) 0.0843(12) 0.0038(8) -0.0007(7) -0.0081(6)
C86 0.0341(6) 0.0254(5) 0.0240(5) -0.0049(4) -0.0030(4) -0.0096(4)
C87 0.0337(6) 0.0305(6) 0.0303(6) -0.0060(4) -0.0018(4) -0.0092(5)
C88 0.0372(6) 0.0292(6) 0.0356(6) -0.0081(5) -0.0084(5) -0.0044(5)
C89 0.0491(7) 0.0273(5) 0.0297(6) -0.0028(4) -0.0109(5) -0.0119(5)
C90 0.0475(7) 0.0352(6) 0.0318(6) 0.0008(5) 0.0011(5) -0.0144(6)
C238 0.0363(6) 0.0304(6) 0.0323(6) -0.0025(5) 0.0024(5) -0.0074(5)
C101 0.0301(5) 0.0302(5) 0.0271(5) -0.0046(4) 0.0038(4) -0.0130(4)
C102 0.0305(6) 0.0302(5) 0.0314(6) -0.0050(4) 0.0004(4) -0.0137(5)
C103 0.0368(6) 0.0368(6) 0.0377(6) -0.0052(5) 0.0036(5) -0.0091(5)
C104 0.0384(7) 0.0369(7) 0.0529(8) -0.0024(6) -0.0034(6) -0.0063(5)
C105 0.0526(8) 0.0315(6) 0.0459(7) 0.0011(5) -0.0158(6) -0.0171(6)
C106 0.0578(8) 0.0376(6) 0.0319(6) -0.0043(5) -0.0053(6) -0.0181(6)
C107 0.0393(6) 0.0358(6) 0.0316(6) -0.0064(5) 0.0006(5) -0.0109(5)
C108 0.0828(12) 0.0422(8) 0.0632(10) 0.0044(7) -0.0348(9) -0.0137(8)
C109 0.0289(5) 0.0266(5) 0.0311(6) -0.0064(4) 0.0026(4) -0.0091(4)
C110 0.0338(6) 0.0300(5) 0.0325(6) -0.0016(4) -0.0006(5) -0.0112(5)
C111 0.0348(6) 0.0350(6) 0.0322(6) -0.0046(5) -0.0041(5) -0.0091(5)
C112 0.0335(6) 0.0316(6) 0.0431(7) -0.0074(5) -0.0043(5) -0.0105(5)
C113 0.0418(7) 0.0360(6) 0.0401(7) -0.0019(5) 0.0004(5) -0.0201(5)
C114 0.0389(6) 0.0348(6) 0.0306(6) -0.0033(5) 0.0013(5) -0.0162(5)
C115 0.0606(9) 0.0561(9) 0.0551(9) -0.0057(7) -0.0137(7) -0.0322(8)
C116 0.0319(6) 0.0299(5) 0.0274(5) -0.0037(4) 0.0002(4) -0.0121(5)
C117 0.0335(6) 0.0346(6) 0.0443(7) -0.0080(5) -0.0010(5) -0.0140(5)
C118 0.0440(7) 0.0326(6) 0.0426(7) -0.0072(5) -0.0049(5) -0.0165(5)
C119 0.0442(7) 0.0322(6) 0.0300(6) -0.0053(5) -0.0024(5) -0.0097(5)
C120 0.0326(6) 0.0449(7) 0.0487(8) -0.0171(6) 0.0015(5) -0.0094(5)
C121 0.0332(6) 0.0415(7) 0.0450(7) -0.0158(5) 0.0010(5) -0.0157(5)
C122 0.0579(9) 0.0389(7) 0.0499(8) -0.0152(6) -0.0011(7) -0.0075(6)
O1 0.0462(5) 0.0362(4) 0.0242(4) -0.0047(3) 0.0015(3) -0.0241(4)
O2 0.0390(5) 0.0365(4) 0.0331(4) -0.0146(3) 0.0111(3) -0.0159(4)
O3 0.0430(5) 0.0274(4) 0.0232(4) -0.0044(3) 0.0019(3) -0.0055(3)
O4 0.0348(4) 0.0340(4) 0.0307(4) -0.0061(3) 0.0075(3) -0.0166(3)
F1 0.0427(4) 0.0540(4) 0.0285(3) -0.0115(3) 0.0043(3) -0.0275(3)
F2 0.0425(4) 0.0333(4) 0.0286(3) -0.0020(3) 0.0031(3) -0.0038(3)
N201 0.0317(5) 0.0231(4) 0.0327(5) -0.0017(4) -0.0013(4) -0.0089(4)
C202 0.0346(6) 0.0235(5) 0.0380(6) -0.0023(4) -0.0041(5) -0.0063(5)
C203 0.0381(7) 0.0370(6) 0.0406(7) -0.0064(5) 0.0009(5) -0.0098(5)
C204 0.0386(7) 0.0459(8) 0.0597(9) -0.0118(7) -0.0003(6) -0.0041(6)
C205 0.0413(8) 0.0808(12) 0.0618(10) -0.0174(9) 0.0041(7) -0.0053(8)
C206 0.0350(6) 0.0247(5) 0.0373(6) -0.0053(4) -0.0013(5) -0.0104(5)
C207 0.0432(7) 0.0395(7) 0.0384(7) -0.0060(5) -0.0047(5) -0.0139(6)
C208 0.0504(8) 0.0472(8) 0.0515(8) -0.0128(6) -0.0105(6) -0.0177(6)
C209 0.0547(9) 0.0779(11) 0.0546(9) -0.0211(8) -0.0089(7) -0.0282(8)
C210 0.0366(6) 0.0264(5) 0.0337(6) -0.0002(4) -0.0040(5) -0.0100(5)
C211 0.0440(7) 0.0288(6) 0.0401(7) -0.0046(5) -0.0062(5) -0.0116(5)
C212 0.0365(6) 0.0360(6) 0.0386(7) -0.0077(5) -0.0034(5) -0.0098(5)
C213 0.0644(10) 0.0474(8) 0.0546(9) -0.0082(7) -0.0170(7) -0.0219(7)
C214 0.0357(6) 0.0302(6) 0.0361(6) -0.0008(5) 0.0011(5) -0.0130(5)
C215 0.0366(7) 0.0386(7) 0.0504(8) -0.0050(6) 0.0023(6) -0.0102(5)
C216 0.0420(8) 0.0512(8) 0.0667(10) -0.0196(7) 0.0147(7) -0.0213(7)
C217 0.0579(10) 0.0531(9) 0.0605(10) -0.0113(7) 0.0167(8) -0.0208(8)
N221 0.0388(5) 0.0328(5) 0.0340(5) -0.0122(4) -0.0020(4) -0.0168(4)
C222 0.0421(7) 0.0361(6) 0.0396(6) -0.0082(5) -0.0082(5) -0.0206(5)
C223 0.0414(7) 0.0428(7) 0.0397(7) -0.0077(5) -0.0053(5) -0.0209(6)
C224 0.0457(8) 0.0663(10) 0.0532(8) -0.0134(7) -0.0065(6) -0.0305(7)
C225 0.0479(8) 0.0874(12) 0.0440(8) -0.0135(8) -0.0029(6) -0.0342(8)
C226 0.0400(6) 0.0322(6) 0.0393(6) -0.0117(5) -0.0002(5) -0.0180(5)
C227 0.0526(8) 0.0402(7) 0.0399(7) -0.0082(5) -0.0045(6) -0.0214(6)
C228 0.0545(9) 0.0389(7) 0.0624(9) -0.0057(6) -0.0180(7) -0.0167(6)
C229 0.0614(10) 0.0498(9) 0.0633(10) -0.0007(7) -0.0174(8) -0.0180(8)
C230 0.0363(6) 0.0392(6) 0.0350(6) -0.0129(5) -0.0028(5) -0.0174(5)
C231 0.0451(7) 0.0389(7) 0.0415(7) -0.0080(5) -0.0068(5) -0.0188(6)
C232 0.0357(6) 0.0456(7) 0.0410(7) -0.0065(5) -0.0029(5) -0.0191(6)
C233 0.0566(9) 0.0485(8) 0.0586(9) -0.0011(7) -0.0172(7) -0.0184(7)
C234 0.0466(7) 0.0353(6) 0.0371(6) -0.0151(5) 0.0001(5) -0.0140(5)
C235 0.0454(8) 0.0516(8) 0.0522(8) -0.0222(7) 0.0065(6) -0.0167(6)
C236 0.0523(9) 0.0491(8) 0.0610(10) -0.0192(7) 0.0136(7) -0.0134(7)
C237 0.0607(10) 0.0587(10) 0.0611(10) -0.0191(8) 0.0133(8) -0.0225(8)

loop_
_atom_type_symbol
_atom_type_scat_dispersion_real
_atom_type_scat_dispersion_imag
_atom_type_scat_Cromer_Mann_a1
_atom_type_scat_Cromer_Mann_b1
_atom_type_scat_Cromer_Mann_a2
_atom_type_scat_Cromer_Mann_b2
_atom_type_scat_Cromer_Mann_a3
_atom_type_scat_Cromer_Mann_b3
_atom_type_scat_Cromer_Mann_a4
_atom_type_scat_Cromer_Mann_b4
_atom_type_scat_Cromer_Mann_c
_atom_type_scat_source
C 0.0181 0.0091 2.3100 20.8439 1.0200 10.2075 1.5886 0.5687 0.8650 51.6512 0.2156 'International Tables Vol C 4.2.6.8 and 6.1.1.4'
H 0.0000 0.0000 0.4930 10.5109 0.3229 26.1257 0.1402 3.1424 0.0408 57.7998 0.0030 'International Tables Vol C 4.2.6.8 and 6.1.1.4'
O 0.0492 0.0322 3.0485 13.2771 2.2868 5.7011 1.5463 0.3239 0.8670 32.9089 0.2508 'International Tables Vol C 4.2.6.8 and 6.1.1.4'
N 0.0311 0.0180 12.2126 0.0057 3.1322 9.8933 2.0125 28.9975 1.1663 0.5826 -11.5290 'International Tables Vol C 4.2.6.8 and 6.1.1.4'
F 0.0727 0.0534 3.5392 10.2825 2.6412 4.2944 1.5170 0.2615 1.0243 26.1476 0.2776 'International Tables Vol C 4.2.6.8 and 6.1.1.4'

loop_
_geom_angle_atom_site_label_1
_geom_angle_atom_site_label_2
_geom_angle_atom_site_label_3
_geom_angle
_geom_angle_publ_flag
C89 C91 H912 114.1 no
C89 C91 H911 110.9 no
H912 C91 H911 103.9 no
C89 C91 H913 113.4 no
H912 C91 H913 110.5 no
H911 C91 H913 103.2 no
C12 C11 C19 109.90(9) yes
C12 C11 C26 112.26(9) yes
C19 C11 C26 108.66(9) yes
C12 C11 O1 110.69(9) yes
C19 C11 O1 111.03(9) yes
C26 C11 O1 104.17(8) yes
C11 C12 C13 120.36(10) yes
C11 C12 C17 122.07(11) yes
C13 C12 C17 117.56(11) yes
C12 C13 C14 120.76(12) yes
C12 C13 H131 118.6 no
C14 C13 H131 120.6 no
C13 C14 C15 121.65(13) yes
C13 C14 H141 118.8 no
C15 C14 H141 119.6 no
C14 C15 C16 117.47(12) yes
C14 C15 C18 121.58(15) yes
C16 C15 C18 120.94(14) yes
C15 C16 C17 121.37(13) yes
C15 C16 H161 118.6 no
C17 C16 H161 120.0 no
C12 C17 C16 121.19(13) yes
C12 C17 H171 119.3 no
C16 C17 H171 119.5 no
C15 C18 H181 112.0 no
C15 C18 H183 109.1 no
H181 C18 H183 107.1 no
C15 C18 H182 112.4 no
H181 C18 H182 108.8 no
H183 C18 H182 107.1 no
C11 C19 C20 120.42(11) yes
C11 C19 C24 121.46(11) yes
C20 C19 C24 118.11(12) yes
C19 C20 C21 120.10(13) yes
C19 C20 H201 119.7 no
C21 C20 H201 120.2 no
C20 C21 C22 121.99(13) yes
C20 C21 H211 118.2 no
C22 C21 H211 119.8 no
C21 C22 C23 117.71(12) yes
C21 C22 C25 121.12(16) yes
C23 C22 C25 121.17(16) yes
C22 C23 C24 120.98(14) yes
C22 C23 H231 119.9 no
C24 C23 H231 119.1 no
C23 C24 C19 121.09(13) yes
C23 C24 H241 119.4 no
C19 C24 H241 119.5 no
C22 C25 H253 110.6 no
C22 C25 H252 111.3 no
H253 C25 H252 108.8 no
C22 C25 H251 110.4 no
H253 C25 H251 107.4 no
H252 C25 H251 108.3 no
C11 C26 C27 117.35(11) yes
C11 C26 C31 124.55(11) yes
C27 C26 C31 118.09(11) yes
C26 C27 C28 120.92(13) yes
C26 C27 H271 119.3 no
C28 C27 H271 119.8 no
C27 C28 C29 121.23(13) yes
C27 C28 H281 118.3 no
C29 C28 H281 120.5 no
C28 C29 C30 117.72(12) yes
C28 C29 C32 121.19(15) yes
C30 C29 C32 121.08(15) yes
C29 C30 C31 121.57(13) yes
C29 C30 H301 119.1 no
C31 C30 H301 119.3 no
C30 C31 C26 120.43(13) yes
C30 C31 H311 118.9 no
C26 C31 H311 120.7 no
C29 C32 H321 112.3 no
C29 C32 H322 109.9 no
H321 C32 H322 106.1 no
C29 C32 H323 112.9 no
H321 C32 H323 107.6 no
H322 C32 H323 107.7 no
C42 C41 C49 109.08(9) yes
C42 C41 C56 109.02(9) yes
C49 C41 C56 111.61(10) yes
C42 C41 O2 110.69(10) yes
C49 C41 O2 110.96(9) yes
C56 C41 O2 105.44(9) yes
C41 C42 C43 120.18(10) yes
C41 C42 C47 121.76(10) yes
C43 C42 C47 117.99(12) yes
C42 C43 C44 120.46(12) yes
C42 C43 H431 119.4 no
C44 C43 H431 120.1 no
C43 C44 C45 121.77(12) yes
C43 C44 H441 118.5 no
C45 C44 H441 119.7 no
C44 C45 C46 117.52(12) yes
C44 C45 C48 122.21(13) yes
C46 C45 C48 120.25(13) yes
C45 C46 C47 121.29(12) yes
C45 C46 H461 119.2 no
C47 C46 H461 119.5 no
C42 C47 C46 120.96(12) yes
C42 C47 H471 120.5 no
C46 C47 H471 118.5 no
C45 C48 H481 111.6 no
C45 C48 H482 110.0 no
H481 C48 H482 105.4 no
C45 C48 H483 111.3 no
H481 C48 H483 109.0 no
H482 C48 H483 109.3 no
C41 C49 C50 120.57(11) yes
C41 C49 C54 121.66(10) yes
C50 C49 C54 117.77(11) yes
C49 C50 C51 120.55(12) yes
C49 C50 H501 119.1 no
C51 C50 H501 120.3 no
C50 C51 C52 121.86(11) yes
C50 C51 H511 118.4 no
C52 C51 H511 119.7 no
C51 C52 C53 117.36(12) yes
C51 C52 C55 120.74(12) yes
C53 C52 C55 121.86(13) yes
C52 C53 C54 121.12(12) yes
C52 C53 H531 119.2 no
C54 C53 H531 119.7 no
C49 C54 C53 121.30(12) yes
C49 C54 H541 119.8 no
C53 C54 H541 118.9 no
C52 C55 H552 111.5 no
C52 C55 H551 110.8 no
H552 C55 H551 107.2 no
C52 C55 H553 111.3 no
H552 C55 H553 109.1 no
H551 C55 H553 106.8 no
C41 C56 C57 117.82(11) yes
C41 C56 C61 124.24(11) yes
C57 C56 C61 117.83(11) yes
C56 C57 C58 121.10(12) yes
C56 C57 H571 119.4 no
C58 C57 H571 119.5 no
C57 C58 C59 121.30(12) yes
C57 C58 H581 119.1 no
C59 C58 H581 119.6 no
C58 C59 C60 117.45(12) yes
C58 C59 C62 121.35(13) yes
C60 C59 C62 121.20(13) yes
C59 C60 C61 121.52(12) yes
C59 C60 H601 119.5 no
C61 C60 H601 119.0 no
C60 C61 C56 120.79(12) yes
C60 C61 H611 119.2 no
C56 C61 H611 120.0 no
C59 C62 H623 111.1 no
C59 C62 H622 111.5 no
H623 C62 H622 104.7 no
C59 C62 H621 112.7 no
H623 C62 H621 107.1 no
H622 C62 H621 109.5 no
C72 C71 C79 109.53(9) yes
C72 C71 C86 109.38(9) yes
C79 C71 C86 112.02(9) yes
C72 C71 O3 110.95(9) yes
C79 C71 O3 110.76(9) yes
C86 C71 O3 104.12(8) yes
C71 C72 C73 120.01(11) yes
C71 C72 C77 121.88(10) yes
C73 C72 C77 118.09(12) yes
C72 C73 C74 120.01(14) yes
C72 C73 H731 120.0 no
C74 C73 H731 120.0 no
C73 C74 C75 122.09(14) yes
C73 C74 H741 118.4 no
C75 C74 H741 119.5 no
C74 C75 C76 117.64(13) yes
C74 C75 C78 121.48(17) yes
C76 C75 C78 120.87(17) yes
C75 C76 C77 120.96(14) yes
C75 C76 H761 120.1 no
C77 C76 H761 118.9 no
C72 C77 C76 121.20(13) yes
C72 C77 H771 120.2 no
C76 C77 H771 118.6 no
C75 C78 H781 111.9 no
C75 C78 H782 110.9 no
H781 C78 H782 105.8 no
C75 C78 H783 114.0 no
H781 C78 H783 107.7 no
H782 C78 H783 106.0 no
C71 C79 C80 120.20(10) yes
C71 C79 C84 122.24(10) yes
C80 C79 C84 117.57(11) yes
C79 C80 C81 120.89(12) yes
C79 C80 H801 119.9 no
C81 C80 H801 119.2 no
C80 C81 C82 121.56(13) yes
C80 C81 H811 118.1 no
C82 C81 H811 120.3 no
C81 C82 C83 117.56(12) yes
C81 C82 C85 121.65(14) yes
C83 C82 C85 120.77(15) yes
C82 C83 C84 121.28(13) yes
C82 C83 H831 120.2 no
C84 C83 H831 118.6 no
C79 C84 C83 121.14(12) yes
C79 C84 H841 120.0 no
C83 C84 H841 118.9 no
C82 C85 H853 110.6 no
C82 C85 H852 110.6 no
H853 C85 H852 108.5 no
C82 C85 H851 108.0 no
H853 C85 H851 108.8 no
H852 C85 H851 110.3 no
C71 C86 C87 117.33(10) yes
C71 C86 C238 124.66(10) yes
C87 C86 C238 117.99(10) yes
C86 C87 C88 121.31(11) yes
C86 C87 H871 119.4 no
C88 C87 H871 119.3 no
C87 C88 C89 120.79(11) yes
C87 C88 H881 119.9 no
C89 C88 H881 119.3 no
C91 C89 C88 120.75(12) yes
C91 C89 C90 121.40(12) yes
C88 C89 C90 117.85(11) yes
C89 C90 C238 121.62(12) yes
C89 C90 H901 119.9 no
C238 C90 H901 118.5 no
C90 C238 C86 120.43(12) yes
C90 C238 H2381 119.5 no
C86 C238 H2381 120.0 no
C102 C101 C109 110.10(9) yes
C102 C101 C116 108.78(9) yes
C109 C101 C116 112.11(9) yes
C102 C101 O4 110.21(9) yes
C109 C101 O4 110.36(9) yes
C116 C101 O4 105.16(9) yes
C101 C102 C103 120.01(11) yes
C101 C102 C107 121.84(11) yes
C103 C102 C107 118.14(11) yes
C102 C103 C104 120.45(12) yes
C102 C103 H1031 118.8 no
C104 C103 H1031 120.8 no
C103 C104 C105 121.53(13) yes
C103 C104 H1041 118.7 no
C105 C104 H1041 119.8 no
C104 C105 C106 117.93(12) yes
C104 C105 C108 121.24(15) yes
C106 C105 C108 120.81(14) yes
C105 C106 C107 120.93(13) yes
C105 C106 H1061 120.1 no
C107 C106 H1061 118.9 no
C102 C107 C106 120.95(12) yes
C102 C107 H1071 120.2 no
C106 C107 H1071 118.9 no
C105 C108 H1081 111.7 no
C105 C108 H1083 109.4 no
H1081 C108 H1083 106.0 no
C105 C108 H1082 111.1 no
H1081 C108 H1082 109.1 no
H1083 C108 H1082 109.4 no
C101 C109 C110 119.94(10) yes
C101 C109 C114 122.31(11) yes
C110 C109 C114 117.74(11) yes
C109 C110 C111 120.89(11) yes
C109 C110 H1101 119.8 no
C111 C110 H1101 119.3 no
C110 C111 C112 121.37(12) yes
C110 C111 H1111 119.3 no
C112 C111 H1111 119.3 no
C111 C112 C113 117.73(11) yes
C111 C112 C115 120.25(12) yes
C113 C112 C115 122.01(12) yes
C112 C113 C114 121.18(11) yes
C112 C113 H1131 119.0 no
C114 C113 H1131 119.8 no
C109 C114 C113 121.08(12) yes
C109 C114 H1141 118.3 no
C113 C114 H1141 120.7 no
C112 C115 H1151 113.8 no
C112 C115 H1152 112.5 no
H1151 C115 H1152 112.6 no
C112 C115 H1153 110.1 no
H1151 C115 H1153 102.6 no
H1152 C115 H1153 104.2 no
C101 C116 C117 117.95(10) yes
C101 C116 C121 124.31(10) yes
C117 C116 C121 117.65(11) yes
C116 C117 C118 121.18(12) yes
C116 C117 H1171 118.4 no
C118 C117 H1171 120.4 no
C117 C118 C119 121.23(12) yes
C117 C118 H1181 119.8 no
C119 C118 H1181 119.0 no
C118 C119 C120 117.56(12) yes
C118 C119 C122 121.29(12) yes
C120 C119 C122 121.14(13) yes
C119 C120 C121 121.43(12) yes
C119 C120 H1201 118.9 no
C121 C120 H1201 119.7 no
C120 C121 C116 120.94(12) yes
C120 C121 H1211 120.0 no
C116 C121 H1211 119.1 no
C119 C122 H1223 112.5 no
C119 C122 H1221 112.1 no
H1223 C122 H1221 106.9 no
C119 C122 H1222 111.6 no
H1223 C122 H1222 107.1 no
H1221 C122 H1222 106.1 no
C11 O1 H11 113.1 no
C41 O2 H21 111.1 no
C71 O3 H31 110.6 no
C101 O4 H41 109.9 no
C202 N201 C206 111.83(9) yes
C202 N201 C210 111.01(9) yes
C206 N201 C210 105.67(8) yes
C202 N201 C214 106.27(8) yes
C206 N201 C214 110.85(9) yes
C210 N201 C214 111.30(9) yes
N201 C202 C203 116.56(10) yes
N201 C202 H2021 105.8 no
C203 C202 H2021 109.1 no
N201 C202 H2022 106.5 no
C203 C202 H2022 109.8 no
H2021 C202 H2022 108.7 no
C202 C203 C204 109.68(11) yes
C202 C203 H2031 110.7 no
C204 C203 H2031 109.8 no
C202 C203 H2032 110.8 no
C204 C203 H2032 108.8 no
H2031 C203 H2032 107.0 no
C203 C204 C205 113.32(14) yes
C203 C204 H2041 109.5 no
C205 C204 H2041 109.9 no
C203 C204 H2042 108.2 no
C205 C204 H2042 107.3 no
H2041 C204 H2042 108.5 no
C204 C205 H2051 109.3 no
C204 C205 H2052 110.3 no
H2051 C205 H2052 108.6 no
C204 C205 H2053 111.3 no
H2051 C205 H2053 108.4 no
H2052 C205 H2053 108.9 no
N201 C206 C207 116.45(10) yes
N201 C206 H2061 106.9 no
C207 C206 H2061 109.5 no
N201 C206 H2062 105.2 no
C207 C206 H2062 108.1 no
H2061 C206 H2062 110.7 no
C206 C207 C208 108.82(11) yes
C206 C207 H2071 110.6 no
C208 C207 H2071 110.0 no
C206 C207 H2072 110.7 no
C208 C207 H2072 109.7 no
H2071 C207 H2072 106.9 no
C207 C208 C209 113.45(13) yes
C207 C208 H2081 108.9 no
C209 C208 H2081 110.1 no
C207 C208 H2082 107.7 no
C209 C208 H2082 108.3 no
H2081 C208 H2082 108.3 no
C208 C209 H2091 109.3 no
C208 C209 H2092 112.9 no
H2091 C209 H2092 108.3 no
C208 C209 H2093 110.5 no
H2091 C209 H2093 107.2 no
H2092 C209 H2093 108.5 no
N201 C210 C211 116.16(9) yes
N201 C210 H2101 107.1 no
C211 C210 H2101 110.2 no
N201 C210 H2102 105.3 no
C211 C210 H2102 111.2 no
H2101 C210 H2102 106.3 no
C210 C211 C212 109.43(10) yes
C210 C211 H2111 112.2 no
C212 C211 H2111 108.8 no
C210 C211 H2112 110.1 no
C212 C211 H2112 109.2 no
H2111 C211 H2112 107.0 no
C211 C212 C213 111.76(11) yes
C211 C212 H2121 109.8 no
C213 C212 H2121 108.9 no
C211 C212 H2122 109.1 no
C213 C212 H2122 110.2 no
H2121 C212 H2122 106.9 no
C212 C213 H2133 110.8 no
C212 C213 H2132 109.9 no
H2133 C213 H2132 107.1 no
C212 C213 H2131 111.0 no
H2133 C213 H2131 108.6 no
H2132 C213 H2131 109.4 no
N201 C214 C215 115.73(10) yes
N201 C214 H2141 106.7 no
C215 C214 H2141 110.2 no
N201 C214 H2142 105.6 no
C215 C214 H2142 110.6 no
H2141 C214 H2142 107.6 no
C214 C215 C216 110.36(12) yes
C214 C215 H2151 108.4 no
C216 C215 H2151 109.2 no
C214 C215 H2152 110.6 no
C216 C215 H2152 110.1 no
H2151 C215 H2152 108.1 no
C215 C216 C217 114.14(13) yes
C215 C216 H2161 109.7 no
C217 C216 H2161 110.2 no
C215 C216 H2162 107.9 no
C217 C216 H2162 109.6 no
H2161 C216 H2162 104.8 no
C216 C217 H2173 112.9 no
C216 C217 H2172 109.9 no
H2173 C217 H2172 107.2 no
C216 C217 H2171 111.8 no
H2173 C217 H2171 108.1 no
H2172 C217 H2171 106.5 no
C222 N221 C226 111.38(10) yes
C222 N221 C230 110.40(9) yes
C226 N221 C230 106.06(9) yes
C222 N221 C234 107.31(9) yes
C226 N221 C234 110.84(10) yes
C230 N221 C234 110.90(10) yes
N221 C222 C223 115.57(10) yes
N221 C222 H2221 106.3 no
C223 C222 H2221 110.2 no
N221 C222 H2222 106.6 no
C223 C222 H2222 109.8 no
H2221 C222 H2222 108.1 no
C222 C223 C224 111.01(11) yes
C222 C223 H2231 111.0 no
C224 C223 H2231 109.0 no
C222 C223 H2232 109.1 no
C224 C223 H2232 108.4 no
H2231 C223 H2232 108.3 no
C223 C224 C225 112.05(13) yes
C223 C224 H2241 108.2 no
C225 C224 H2241 109.1 no
C223 C224 H2242 106.8 no
C225 C224 H2242 111.8 no
H2241 C224 H2242 108.8 no
C224 C225 H2253 109.4 no
C224 C225 H2252 110.1 no
H2253 C225 H2252 108.3 no
C224 C225 H2251 111.9 no
H2253 C225 H2251 110.3 no
H2252 C225 H2251 106.7 no
N221 C226 C227 116.37(10) yes
N221 C226 H2261 105.3 no
C227 C226 H2261 108.7 no
N221 C226 H2262 106.1 no
C227 C226 H2262 110.7 no
H2261 C226 H2262 109.3 no
C226 C227 C228 109.28(11) yes
C226 C227 H2271 111.8 no
C228 C227 H2271 108.5 no
C226 C227 H2272 110.9 no
C228 C227 H2272 108.3 no
H2271 C227 H2272 108.0 no
C227 C228 C229 113.80(13) yes
C227 C228 H2281 108.4 no
C229 C228 H2281 110.4 no
C227 C228 H2282 107.9 no
C229 C228 H2282 106.5 no
H2281 C228 H2282 109.8 no
C228 C229 H2291 110.1 no
C228 C229 H2292 112.5 no
H2291 C229 H2292 108.3 no
C228 C229 H2293 109.9 no
H2291 C229 H2293 106.9 no
H2292 C229 H2293 108.9 no
N221 C230 C231 115.96(10) yes
N221 C230 H2301 105.9 no
C231 C230 H2301 110.8 no
N221 C230 H2302 106.5 no
C231 C230 H2302 110.0 no
H2301 C230 H2302 107.3 no
C230 C231 C232 109.55(11) yes
C230 C231 H2311 109.6 no
C232 C231 H2311 110.0 no
C230 C231 H2312 109.9 no
C232 C231 H2312 109.7 no
H2311 C231 H2312 108.1 no
C231 C232 C233 111.90(12) yes
C231 C232 H2321 108.6 no
C233 C232 H2321 109.7 no
C231 C232 H2322 110.1 no
C233 C232 H2322 109.8 no
H2321 C232 H2322 106.5 no
C232 C233 H2331 109.3 no
C232 C233 H2332 111.9 no
H2331 C233 H2332 107.0 no
C232 C233 H2333 111.0 no
H2331 C233 H2333 108.4 no
H2332 C233 H2333 109.0 no
N221 C234 C235 115.21(10) yes
N221 C234 H2341 106.3 no
C235 C234 H2341 111.0 no
N221 C234 H2342 105.8 no
C235 C234 H2342 110.8 no
H2341 C234 H2342 107.3 no
C234 C235 C236 111.45(13) yes
C234 C235 H2351 107.9 no
C236 C235 H2351 108.8 no
C234 C235 H2352 109.4 no
C236 C235 H2352 110.7 no
H2351 C235 H2352 108.6 no
C235 C236 C237 113.92(14) yes
C235 C236 H2361 110.2 no
C237 C236 H2361 104.1 no
C235 C236 H2362 110.2 no
C237 C236 H2362 109.4 no
H2361 C236 H2362 108.7 no
C236 C237 H2373 108.8 no
C236 C237 H2372 112.0 no
H2373 C237 H2372 110.8 no
C236 C237 H2371 108.1 no
H2373 C237 H2371 108.9 no
H2372 C237 H2371 108.3 no

loop_
_geom_bond_atom_site_label_1
_geom_bond_atom_site_label_2
_geom_bond_distance
_geom_bond_publ_flag
C91 C89 1.5093(16) yes
C91 H912 0.949 no
C91 H911 0.961 no
C91 H913 0.933 no
C11 C12 1.5421(16) yes
C11 C19 1.5419(16) yes
C11 C26 1.5369(15) yes
C11 O1 1.4172(13) yes
C12 C13 1.3911(17) yes
C12 C17 1.3973(16) yes
C13 C14 1.3951(19) yes
C13 H131 0.942 no
C14 C15 1.388(2) yes
C14 H141 0.950 no
C15 C16 1.388(2) yes
C15 C18 1.511(2) yes
C16 C17 1.3891(19) yes
C16 H161 0.979 no
C17 H171 0.975 no
C18 H181 0.973 no
C18 H183 0.952 no
C18 H182 0.969 no
C19 C20 1.3926(17) yes
C19 C24 1.3914(18) yes
C20 C21 1.3918(19) yes
C20 H201 0.933 no
C21 C22 1.385(2) yes
C21 H211 0.952 no
C22 C23 1.385(2) yes
C22 C25 1.5074(19) yes
C23 C24 1.3923(19) yes
C23 H231 0.987 no
C24 H241 0.950 no
C25 H253 0.963 no
C25 H252 0.962 no
C25 H251 0.962 no
C26 C27 1.3974(18) yes
C26 C31 1.3837(18) yes
C27 C28 1.3829(18) yes
C27 H271 0.928 no
C28 C29 1.390(2) yes
C28 H281 0.947 no
C29 C30 1.381(2) yes
C29 C32 1.5133(19) yes
C30 C31 1.3976(19) yes
C30 H301 0.966 no
C31 H311 0.971 no
C32 H321 0.958 no
C32 H322 0.945 no
C32 H323 0.951 no
C41 C42 1.5413(17) yes
C41 C49 1.5365(16) yes
C41 C56 1.5345(15) yes
C41 O2 1.4179(13) yes
C42 C43 1.3899(17) yes
C42 C47 1.3957(16) yes
C43 C44 1.388(2) yes
C43 H431 0.965 no
C44 C45 1.390(2) yes
C44 H441 0.959 no
C45 C46 1.3860(19) yes
C45 C48 1.5024(19) yes
C46 C47 1.3866(18) yes
C46 H461 0.965 no
C47 H471 0.954 no
C48 H481 0.963 no
C48 H482 0.972 no
C48 H483 0.959 no
C49 C50 1.3898(17) yes
C49 C54 1.3894(17) yes
C50 C51 1.3881(19) yes
C50 H501 0.953 no
C51 C52 1.388(2) yes
C51 H511 0.956 no
C52 C53 1.3874(18) yes
C52 C55 1.5054(18) yes
C53 C54 1.3880(18) yes
C53 H531 0.954 no
C54 H541 0.962 no
C55 H552 0.975 no
C55 H551 0.966 no
C55 H553 0.963 no
C56 C57 1.3873(17) yes
C56 C61 1.3874(17) yes
C57 C58 1.3869(18) yes
C57 H571 0.958 no
C58 C59 1.388(2) yes
C58 H581 0.958 no
C59 C60 1.3842(19) yes
C59 C62 1.5075(18) yes
C60 C61 1.3908(17) yes
C60 H601 0.975 no
C61 H611 0.957 no
C62 H623 0.966 no
C62 H622 0.958 no
C62 H621 0.972 no
C71 C72 1.5414(16) yes
C71 C79 1.5407(16) yes
C71 C86 1.5405(15) yes
C71 O3 1.4160(13) yes
C72 C73 1.3952(17) yes
C72 C77 1.3913(18) yes
C73 C74 1.391(2) yes
C73 H731 0.964 no
C74 C75 1.384(2) yes
C74 H741 0.950 no
C75 C76 1.390(2) yes
C75 C78 1.512(2) yes
C76 C77 1.3883(19) yes
C76 H761 0.946 no
C77 H771 0.964 no
C78 H781 0.956 no
C78 H782 0.947 no
C78 H783 0.957 no
C79 C80 1.3892(17) yes
C79 C84 1.3951(17) yes
C80 C81 1.3954(19) yes
C80 H801 0.944 no
C81 C82 1.384(2) yes
C81 H811 0.945 no
C82 C83 1.389(2) yes
C82 C85 1.5156(19) yes
C83 C84 1.3906(18) yes
C83 H831 0.971 no
C84 H841 0.972 no
C85 H853 0.964 no
C85 H852 0.976 no
C85 H851 0.951 no
C86 C87 1.3954(16) yes
C86 C238 1.3844(16) yes
C87 C88 1.3878(17) yes
C87 H871 0.954 no
C88 C89 1.3914(18) yes
C88 H881 0.957 no
C89 C90 1.3830(19) yes
C90 C238 1.3988(17) yes
C90 H901 0.957 no
C238 H2381 0.953 no
C101 C102 1.5402(16) yes
C101 C109 1.5351(16) yes
C101 C116 1.5334(16) yes
C101 O4 1.4219(13) yes
C102 C103 1.3877(17) yes
C102 C107 1.3913(17) yes
C103 C104 1.388(2) yes
C103 H1031 0.963 no
C104 C105 1.385(2) yes
C104 H1041 0.957 no
C105 C106 1.384(2) yes
C105 C108 1.506(2) yes
C106 C107 1.3885(18) yes
C106 H1061 0.962 no
C107 H1071 0.956 no
C108 H1081 0.970 no
C108 H1083 0.970 no
C108 H1082 0.979 no
C109 C110 1.3919(17) yes
C109 C114 1.3936(16) yes
C110 C111 1.3871(17) yes
C110 H1101 0.957 no
C111 C112 1.3898(18) yes
C111 H1111 0.953 no
C112 C113 1.3877(19) yes
C112 C115 1.5076(18) yes
C113 C114 1.3872(18) yes
C113 H1131 0.951 no
C114 H1141 0.974 no
C115 H1151 0.930 no
C115 H1152 0.924 no
C115 H1153 0.952 no
C116 C117 1.3881(17) yes
C116 C121 1.3862(17) yes
C117 C118 1.3866(18) yes
C117 H1171 0.974 no
C118 C119 1.3882(19) yes
C118 H1181 0.970 no
C119 C120 1.3811(19) yes
C119 C122 1.5059(18) yes
C120 C121 1.3920(19) yes
C120 H1201 0.964 no
C121 H1211 0.953 no
C122 H1223 0.979 no
C122 H1221 0.969 no
C122 H1222 0.989 no
O1 H11 0.875 no
O2 H21 0.880 no
O3 H31 0.869 no
O4 H41 0.860 no
N201 C202 1.5192(14) yes
N201 C206 1.5162(14) yes
N201 C210 1.5173(15) yes
N201 C214 1.5239(15) yes
C202 C203 1.5134(18) yes
C202 H2021 0.965 no
C202 H2022 0.976 no
C203 C204 1.5207(19) yes
C203 H2031 0.955 no
C203 H2032 0.969 no
C204 C205 1.514(2) yes
C204 H2041 0.983 no
C204 H2042 0.980 no
C205 H2051 0.976 no
C205 H2052 0.995 no
C205 H2053 0.988 no
C206 C207 1.5151(18) yes
C206 H2061 0.962 no
C206 H2062 0.975 no
C207 C208 1.5213(19) yes
C207 H2071 0.985 no
C207 H2072 0.973 no
C208 C209 1.511(2) yes
C208 H2081 0.970 no
C208 H2082 0.979 no
C209 H2091 0.973 no
C209 H2092 0.986 no
C209 H2093 0.960 no
C210 C211 1.5134(17) yes
C210 H2101 0.983 no
C210 H2102 0.975 no
C211 C212 1.5236(18) yes
C211 H2111 0.971 no
C211 H2112 0.997 no
C212 C213 1.5164(19) yes
C212 H2121 0.979 no
C212 H2122 0.998 no
C213 H2133 0.971 no
C213 H2132 0.968 no
C213 H2131 0.991 no
C214 C215 1.5184(18) yes
C214 H2141 0.985 no
C214 H2142 0.991 no
C215 C216 1.5331(19) yes
C215 H2151 0.988 no
C215 H2152 0.977 no
C216 C217 1.510(3) yes
C216 H2161 0.994 no
C216 H2162 0.977 no
C217 H2173 0.974 no
C217 H2172 0.978 no
C217 H2171 0.986 no
N221 C222 1.5213(15) yes
N221 C226 1.5170(15) yes
N221 C230 1.5172(15) yes
N221 C234 1.5265(16) yes
C222 C223 1.5170(19) yes
C222 H2221 0.962 no
C222 H2222 0.964 no
C223 C224 1.5195(18) yes
C223 H2231 0.967 no
C223 H2232 0.981 no
C224 C225 1.520(2) yes
C224 H2241 0.960 no
C224 H2242 1.005 no
C225 H2253 0.959 no
C225 H2252 0.977 no
C225 H2251 0.984 no
C226 C227 1.5172(19) yes
C226 H2261 0.974 no
C226 H2262 0.981 no
C227 C228 1.5163(19) yes
C227 H2271 0.971 no
C227 H2272 0.961 no
C228 C229 1.511(2) yes
C228 H2281 0.977 no
C228 H2282 0.992 no
C229 H2291 0.986 no
C229 H2292 1.005 no
C229 H2293 0.990 no
C230 C231 1.5127(18) yes
C230 H2301 0.969 no
C230 H2302 0.977 no
C231 C232 1.5236(18) yes
C231 H2311 0.975 no
C231 H2312 0.998 no
C232 C233 1.515(2) yes
C232 H2321 0.996 no
C232 H2322 0.965 no
C233 H2331 0.977 no
C233 H2332 0.982 no
C233 H2333 0.978 no
C234 C235 1.522(2) yes
C234 H2341 0.983 no
C234 H2342 0.971 no
C235 C236 1.540(2) yes
C235 H2351 1.000 no
C235 H2352 0.974 no
C236 C237 1.504(3) yes
C236 H2361 0.998 no
C236 H2362 1.009 no
C237 H2373 1.000 no
C237 H2372 0.995 no
C237 H2371 0.997 no

loop_
_geom_hbond_atom_site_label_D
_geom_hbond_atom_site_label_H
_geom_hbond_atom_site_label_A
_geom_hbond_site_symmetry_A
_geom_hbond_angle_DHA
_geom_hbond_distance_DH
_geom_hbond_distance_HA
_geom_hbond_distance_DA
_geom_hbond_publ_flag
C202 H2022 O1 1_545 144.03 0.976 2.470 3.310(2) yes
C211 H2111 O2 1_545 159.64 0.971 2.507 3.435(2) yes
C231 H2311 O4 . 156.45 0.975 2.520 3.436(2) yes
